data_7211162
loop_
_publ_author_name
'Guo, Li-Rong'
'Tang, Xiao-Liang'
'Ju, Zheng-Hua'
'Zhang, Kai-Ming'
'Jiang, Hui-E'
'Liu, Wei-Sheng'

_publ_section_title
;
 Lanthanide metal--organic frameworks constructed by asymmetric
 2-nitrobiphenyl-4,4&#x2032;-dicarboxylate ligand: syntheses, structures,
 luminescence and magnetic investigations
;
_journal_issue 44
_journal_name_full CrystEngComm
_journal_page_first 9020
_journal_paper_doi 10.1039/c3ce41370e
_journal_volume 15
_journal_year 2013
_chemical_formula_sum 'C25.5 H23 N3 O11.5 Pr'
_chemical_formula_weight 696.38
_chemical_name_systematic
; 
 ? 
;
_space_group_IT_number 2
_symmetry_cell_setting triclinic
_symmetry_space_group_name_Hall '-P 1'
_symmetry_space_group_name_H-M 'P -1'
_atom_sites_solution_hydrogens geom
_atom_sites_solution_primary direct
_atom_sites_solution_secondary difmap
_audit_creation_method SHELXL-97
_cell_angle_alpha 73.017(4)
_cell_angle_beta 81.282(4)
_cell_angle_gamma 81.990(4)
_cell_formula_units_Z 2
_cell_length_a 9.6508(7)
_cell_length_b 11.3218(9)
_cell_length_c 14.3139(11)
_cell_measurement_reflns_used 2174
_cell_measurement_temperature 293(2)
_cell_measurement_theta_max 21.82
_cell_measurement_theta_min 2.47
_cell_volume 1471.0(2)
_computing_cell_refinement 'Bruker SMART'
_computing_data_collection 'Bruker SMART'
_computing_data_reduction 'Bruker SAINT'
_computing_molecular_graphics 'Bruker SHELXTL'
_computing_publication_material 'Bruker SHELXTL'
_computing_structure_refinement 'SHELXL-97 (Sheldrick, 1997)'
_computing_structure_solution 'SHELXS-97 (Sheldrick, 1990)'
_diffrn_ambient_temperature 293(2)
_diffrn_measured_fraction_theta_full 0.965
_diffrn_measured_fraction_theta_max 0.965
_diffrn_measurement_device_type 'CCD area detector'
_diffrn_measurement_method 'phi and omega scans'
_diffrn_radiation_monochromator graphite
_diffrn_radiation_source 'fine-focus sealed tube'
_diffrn_radiation_type MoK\a
_diffrn_radiation_wavelength 0.71073
_diffrn_reflns_av_R_equivalents 0.0288
_diffrn_reflns_av_sigmaI/netI 0.0642
_diffrn_reflns_limit_h_max 11
_diffrn_reflns_limit_h_min -11
_diffrn_reflns_limit_k_max 13
_diffrn_reflns_limit_k_min -11
_diffrn_reflns_limit_l_max 17
_diffrn_reflns_limit_l_min -17
_diffrn_reflns_number 7957
_diffrn_reflns_theta_full 25.99
_diffrn_reflns_theta_max 25.99
_diffrn_reflns_theta_min 1.50
_exptl_absorpt_coefficient_mu 1.719
_exptl_absorpt_correction_T_max 0.6544
_exptl_absorpt_correction_T_min 0.5326
_exptl_absorpt_correction_type multi-scan
_exptl_absorpt_process_details sadabs
_exptl_crystal_colour colorless
_exptl_crystal_density_diffrn 1.572
_exptl_crystal_density_method 'not measured'
_exptl_crystal_description block
_exptl_crystal_F_000 696
_exptl_crystal_size_max 0.42
_exptl_crystal_size_mid 0.33
_exptl_crystal_size_min 0.27
_refine_diff_density_max 0.929
_refine_diff_density_min -0.527
_refine_diff_density_rms 0.190
_refine_ls_extinction_method none
_refine_ls_goodness_of_fit_ref 1.065
_refine_ls_hydrogen_treatment constr
_refine_ls_matrix_type full
_refine_ls_number_parameters 659
_refine_ls_number_reflns 5559
_refine_ls_number_restraints 62
_refine_ls_restrained_S_all 1.028
_refine_ls_R_factor_all 0.0907
_refine_ls_R_factor_gt 0.0719
_refine_ls_shift/su_max 0.000
_refine_ls_shift/su_mean 0.000
_refine_ls_structure_factor_coef Fsqd
_refine_ls_weighting_details 'calc w=1/[\s^2^(Fo^2^)+(0.1467P)^2^+2.0442P] where P=(Fo^2^+2Fc^2^)/3'
_refine_ls_weighting_scheme calc
_refine_ls_wR_factor_gt 0.1974
_refine_ls_wR_factor_ref 0.2177
_reflns_number_gt 4259
_reflns_number_total 5559
_reflns_threshold_expression >2sigma(I)
_cod_data_source_file c3ce41370e.txt
_cod_data_source_block pr
_cod_depositor_comments
;
The following automatic conversions were performed:

'_symmetry_cell_setting' value 'Triclinic' changed to 'triclinic'
according to /home/saulius/struct/CIF-dictionaries/cif_core.dic
dictionary named 'cif_core.dic' version 2.4.2 from 2011-04-26.

Automatic conversion script
Id: cif_fix_values 1891 2012-01-12 08:04:46Z andrius 
;
_cod_original_cell_volume 1471.02(19)
_cod_original_sg_symbol_H-M P-1
_cod_original_formula_sum 'C25.50 H23 N3 O11.50 Pr'
_cod_database_code 7211162

loop_
_symmetry_equiv_pos_as_xyz
'x, y, z'
'-x, -y, -z'

loop_
_atom_site_label
_atom_site_type_symbol
_atom_site_fract_x
_atom_site_fract_y
_atom_site_fract_z
_atom_site_U_iso_or_equiv
_atom_site_adp_type
_atom_site_occupancy
_atom_site_symmetry_multiplicity
_atom_site_calc_flag
_atom_site_refinement_flags
_atom_site_disorder_assembly
_atom_site_disorder_group
Pr1 Pr 0.7750(5) 0.4841(4) 1.0060(3) 0.0291(6) Uani 0.540(8) 1 d PDU . 1
O1W O 0.6187(15) 0.6800(12) 1.0154(11) 0.051(2) Uani 0.540(8) 1 d PDU . 1
O1 O 1.084(3) 0.6539(16) 0.1109(18) 0.044(3) Uani 0.540(8) 1 d PU . 1
O2 O 0.898(2) 0.5616(15) 0.0853(14) 0.048(3) Uani 0.540(8) 1 d PU . 1
C1 C 0.9582(10) 0.6170(9) 0.1350(7) 0.0465(17) Uani 0.540(8) 1 d PU . 1
C2 C 0.8835(15) 0.6292(13) 0.2329(8) 0.0498(17) Uani 0.540(8) 1 d PGU . 1
C3 C 0.9479(14) 0.6918(14) 0.2821(11) 0.053(3) Uani 0.540(8) 1 d PGU . 1
H3A H 1.0271 0.7321 0.2513 0.064 Uiso 0.540(8) 1 calc PR . 1
C4 C 0.8939(16) 0.6941(12) 0.3773(11) 0.058(3) Uani 0.540(8) 1 d PGDU . 1
H4A H 0.9370 0.7360 0.4102 0.070 Uiso 0.540(8) 1 calc PR . 1
C5 C 0.7755(13) 0.6338(10) 0.4233(8) 0.067(3) Uani 0.540(8) 1 d PGDU . 1
C6 C 0.7111(12) 0.5712(12) 0.3741(10) 0.066(3) Uani 0.540(8) 1 d PGDU . 1
H6A H 0.6319 0.5308 0.4049 0.079 Uiso 0.540(8) 1 calc PR . 1
C7 C 0.7651(16) 0.5688(14) 0.2789(10) 0.056(3) Uani 0.540(8) 1 d PGU . 1
H7A H 0.7221 0.5269 0.2460 0.067 Uiso 0.540(8) 1 calc PR . 1
O3 O 0.6047(17) 0.4757(13) 0.8929(15) 0.039(3) Uani 0.440(8) 1 d PDU . 1
O4 O 0.4033(17) 0.5917(14) 0.8494(14) 0.044(4) Uani 0.440(8) 1 d PDU . 1
C14 C 0.5259(18) 0.5434(11) 0.8323(16) 0.040(3) Uani 0.540(8) 1 d PDU . 1
C8 C 0.6949(12) 0.6194(9) 0.5271(7) 0.065(3) Uani 0.540(8) 1 d PGDU . 1
C9 C 0.7827(10) 0.5696(11) 0.6006(9) 0.043(3) Uani 0.540(8) 1 d PGDU . 1
H9A H 0.8785 0.5507 0.5840 0.052 Uiso 0.540(8) 1 calc PR . 1
C10 C 0.7273(12) 0.5481(11) 0.6989(8) 0.037(3) Uani 0.540(8) 1 d PGDU . 1
H10A H 0.7860 0.5148 0.7480 0.045 Uiso 0.540(8) 1 calc PR . 1
C11 C 0.5841(12) 0.5764(9) 0.7237(7) 0.044(3) Uani 0.540(8) 1 d PGDU . 1
C12 C 0.4964(10) 0.6262(12) 0.6502(9) 0.055(3) Uani 0.540(8) 1 d PGU . 1
H12A H 0.4006 0.6451 0.6668 0.066 Uiso 0.540(8) 1 calc PR . 1
C13 C 0.5517(12) 0.6477(11) 0.5519(8) 0.070(3) Uani 0.540(8) 1 d PGDU . 1
O5 O 0.504(3) 0.798(2) 0.4021(17) 0.127(6) Uani 0.440(8) 1 d PDU . 1
O6 O 0.357(2) 0.665(2) 0.4837(17) 0.128(6) Uani 0.440(8) 1 d PDU . 1
N1 N 0.461(2) 0.702(2) 0.4788(15) 0.095(4) Uani 0.540(8) 1 d PDU . 1
Pr1' Pr 0.7780(6) 0.4538(4) 1.0016(4) 0.0291(6) Uani 0.460(8) 1 d PDU . 2
O1W' O 0.6215(18) 0.6615(14) 0.9906(13) 0.051(2) Uani 0.460(8) 1 d PDU . 2
O1' O 1.087(3) 0.6202(18) 0.114(2) 0.041(4) Uani 0.460(8) 1 d PU . 2
O2' O 0.885(2) 0.6015(17) 0.0815(16) 0.045(4) Uani 0.460(8) 1 d PU . 2
C1' C 0.9582(10) 0.6170(9) 0.1350(7) 0.0465(17) Uani 0.460(8) 1 d PU . 2
C2' C 0.8855(16) 0.6419(14) 0.2334(9) 0.0498(17) Uani 0.460(8) 1 d PGU . 2
C3' C 0.9668(13) 0.6585(17) 0.3000(13) 0.046(3) Uani 0.460(8) 1 d PGU . 2
H3'A H 1.0613 0.6712 0.2809 0.055 Uiso 0.460(8) 1 calc PR . 2
C4' C 0.9068(16) 0.6562(15) 0.3951(12) 0.053(3) Uani 0.460(8) 1 d PGDU . 2
H4'A H 0.9612 0.6674 0.4396 0.063 Uiso 0.460(8) 1 calc PR . 2
C5' C 0.7656(16) 0.6373(9) 0.4235(9) 0.058(3) Uani 0.460(8) 1 d PGDU . 2
C6' C 0.6843(12) 0.6206(14) 0.3569(11) 0.053(3) Uani 0.460(8) 1 d PGDU . 2
H6'A H 0.5898 0.6079 0.3760 0.064 Uiso 0.460(8) 1 calc PR . 2
C7' C 0.7443(16) 0.6229(16) 0.2619(10) 0.048(3) Uani 0.460(8) 1 d PGU . 2
H7'A H 0.6899 0.6117 0.2173 0.058 Uiso 0.460(8) 1 calc PR . 2
N1' N 0.499(4) 0.798(3) 0.489(2) 0.126(8) Uani 0.460(8) 1 d PDU . 2
O5' O 0.567(3) 0.875(3) 0.4301(19) 0.118(7) Uani 0.360(8) 1 d PDU . 2
O6' O 0.358(4) 0.794(3) 0.496(2) 0.145(8) Uani 0.360(8) 1 d PDU . 2
O3' O 0.604(2) 0.5164(15) 0.8936(18) 0.039(3) Uani 0.360(8) 1 d PDU . 2
O4' O 0.3897(17) 0.5527(14) 0.8433(13) 0.029(3) Uani 0.360(8) 1 d PDU . 2
C14' C 0.522(2) 0.5457(10) 0.8283(19) 0.044(5) Uani 0.460(8) 1 d PDU . 2
C8' C 0.6909(13) 0.6317(12) 0.5238(9) 0.062(4) Uani 0.460(8) 1 d PGDU . 2
C9' C 0.7634(14) 0.5373(14) 0.5900(11) 0.068(4) Uani 0.460(8) 1 d PGDU . 2
H9'A H 0.8433 0.4927 0.5673 0.081 Uiso 0.460(8) 1 calc PR . 2
C10' C 0.7166(19) 0.5094(12) 0.6899(11) 0.064(4) Uani 0.460(8) 1 d PGDU . 2
H10B H 0.7652 0.4462 0.7342 0.076 Uiso 0.460(8) 1 calc PR . 2
C11' C 0.5972(18) 0.5759(9) 0.7237(9) 0.051(4) Uani 0.460(8) 1 d PGDU . 2
C12' C 0.5246(14) 0.6703(11) 0.6576(9) 0.050(4) Uani 0.460(8) 1 d PGU . 2
H12B H 0.4447 0.7149 0.6802 0.060 Uiso 0.460(8) 1 calc PR . 2
C13' C 0.5714(14) 0.6982(11) 0.5576(9) 0.051(4) Uani 0.460(8) 1 d PGDU . 2
N2 N 1.207(2) 0.1058(17) 1.4794(14) 0.082(3) Uani 0.25 1 d PDU A 1
O9 O 1.170(3) 0.133(3) 1.5592(16) 0.099(6) Uani 0.25 1 d PDU A 1
O10 O 1.3299(19) 0.072(3) 1.445(2) 0.094(5) Uani 0.25 1 d PDU A 1
O7 O 0.911(2) 0.348(2) 1.130(2) 0.051(3) Uani 0.355(11) 1 d PDU A 1
O8 O 1.141(2) 0.347(3) 1.130(3) 0.049(3) Uani 0.355(11) 1 d PDU . 1
C15 C 1.030(2) 0.298(2) 1.158(2) 0.052(3) Uani 0.355(11) 1 d PDU A 1
C16 C 1.014(2) 0.2030(15) 1.2588(10) 0.062(3) Uani 0.355(11) 1 d PGDU A 1
C17 C 0.9129(15) 0.1193(15) 1.2843(12) 0.067(3) Uani 0.355(11) 1 d PGDU A 1
H17A H 0.8517 0.1205 1.2396 0.080 Uiso 0.355(11) 1 calc PR A 1
C18 C 0.9031(17) 0.0338(17) 1.3766(13) 0.072(3) Uani 0.355(11) 1 d PGDU A 1
H18A H 0.8328 -0.0247 1.3948 0.087 Uiso 0.355(11) 1 d PR A 1
C19 C 0.994(2) 0.0320(16) 1.4434(12) 0.076(3) Uani 0.355(11) 1 d PGDU . 1
C20 C 1.0956(17) 0.1157(14) 1.4179(11) 0.074(3) Uani 0.355(11) 1 d PGDU A 1
C21 C 1.1054(18) 0.2012(14) 1.3256(11) 0.065(3) Uani 0.355(11) 1 d PGDU A 1
H21A H 1.1731 0.2572 1.3086 0.079 Uiso 0.355(11) 1 calc PR A 1
O7' O 0.9209(12) 0.3113(11) 1.1150(9) 0.048(3) Uani 0.645(11) 1 d PDU A 2
O8' O 1.1221(13) 0.3730(14) 1.1352(15) 0.048(3) Uani 0.645(11) 1 d PDU . 2
O10' O 1.3795(14) 0.043(3) 1.375(2) 0.102(6) Uani 0.25 1 d PDU A 2
O9' O 1.260(2) -0.056(3) 1.5201(16) 0.104(5) Uani 0.25 1 d PDU . 2
N2' N 1.2684(13) 0.0125(17) 1.4325(13) 0.091(4) Uani 0.25 1 d PDU A 2
C15' C 1.0164(15) 0.3168(15) 1.1666(12) 0.052(2) Uani 0.645(11) 1 d PDU A 2
C16' C 1.0181(11) 0.2232(9) 1.2669(6) 0.060(2) Uani 0.645(11) 1 d PGDU A 2
C17' C 0.8887(9) 0.1959(11) 1.3212(8) 0.075(3) Uani 0.645(11) 1 d PGU A 2
H17B H 0.8058 0.2364 1.2965 0.090 Uiso 0.645(11) 1 calc PR A 2
C18' C 0.8833(10) 0.1081(12) 1.4125(9) 0.083(3) Uani 0.645(11) 1 d PGU . 2
H18B H 0.7914 0.0886 1.4512 0.100 Uiso 0.645(11) 1 d PR A 2
C19' C 1.0073(12) 0.0476(11) 1.4494(7) 0.078(3) Uani 0.645(11) 1 d PGDU . 2
C20' C 1.1367(10) 0.0748(10) 1.3950(8) 0.078(3) Uani 0.645(11) 1 d PGDU A 2
C21' C 1.1421(9) 0.1626(10) 1.3038(8) 0.067(3) Uani 0.645(11) 1 d PGDU A 2
H21B H 1.2287 0.1808 1.2674 0.080 Uiso 0.645(11) 1 calc PR A 2
O11' O 0.691(4) 0.252(3) 1.031(3) 0.088(3) Uani 0.355(14) 1 d PDU B 2
C22' C 0.644(3) 0.168(2) 1.099(2) 0.105(4) Uani 0.355(14) 1 d PDU B 2
H22B H 0.5596 0.1867 1.1357 0.126 Uiso 0.355(14) 1 calc PR B 2
C24' C 0.641(5) -0.042(3) 1.208(3) 0.121(6) Uani 0.355(14) 1 d PDU B 2
H24D H 0.5493 -0.0091 1.2307 0.182 Uiso 0.355(14) 1 calc PR B 2
H24E H 0.6994 -0.0652 1.2605 0.182 Uiso 0.355(14) 1 calc PR B 2
H24F H 0.6330 -0.1136 1.1870 0.182 Uiso 0.355(14) 1 calc PR B 2
C23' C 0.836(4) 0.016(3) 1.073(3) 0.123(8) Uani 0.355(14) 1 d PDU B 2
H23D H 0.8700 0.0876 1.0239 0.185 Uiso 0.355(14) 1 calc PR B 2
H23E H 0.8208 -0.0441 1.0413 0.185 Uiso 0.355(14) 1 calc PR B 2
H23F H 0.9040 -0.0188 1.1182 0.185 Uiso 0.355(14) 1 calc PR B 2
N3' N 0.705(3) 0.053(2) 1.125(2) 0.110(4) Uani 0.355(14) 1 d PDU B 2
O11 O 0.677(2) 0.2660(15) 1.0383(15) 0.088(3) Uani 0.645(14) 1 d PDU B 1
C22 C 0.7407(19) 0.1665(15) 1.0773(12) 0.102(4) Uani 0.645(14) 1 d PDU B 1
H22A H 0.8297 0.1448 1.0481 0.122 Uiso 0.645(14) 1 calc PR B 1
C23 C 0.551(2) 0.116(2) 1.2092(16) 0.130(6) Uani 0.645(14) 1 d PDU B 1
H23A H 0.5101 0.1958 1.1745 0.194 Uiso 0.645(14) 1 calc PR B 1
H23B H 0.5594 0.1150 1.2752 0.194 Uiso 0.645(14) 1 calc PR B 1
H23C H 0.4908 0.0537 1.2107 0.194 Uiso 0.645(14) 1 calc PR B 1
C24 C 0.772(3) -0.0291(18) 1.2012(18) 0.137(6) Uani 0.645(14) 1 d PDU B 1
H24A H 0.8614 -0.0327 1.1614 0.205 Uiso 0.645(14) 1 calc PR B 1
H24B H 0.7229 -0.0976 1.2025 0.205 Uiso 0.645(14) 1 calc PR B 1
H24C H 0.7877 -0.0338 1.2670 0.205 Uiso 0.645(14) 1 calc PR B 1
N3 N 0.6880(18) 0.0885(15) 1.1597(11) 0.116(4) Uani 0.645(14) 1 d PDU B 1
N4 N 0.311(3) 0.903(2) 0.1608(17) 0.183(9) Uani 0.50 1 d PDU . .
O12 O 0.303(4) 1.095(3) 0.059(2) 0.179(9) Uani 0.50 1 d PDU . .
C27 C 0.385(4) 0.779(3) 0.197(3) 0.176(11) Uani 0.50 1 d PDU . .
H27A H 0.4678 0.7683 0.1525 0.264 Uiso 0.50 1 calc PR . .
H27B H 0.3236 0.7169 0.2016 0.264 Uiso 0.50 1 calc PR . .
H27C H 0.4118 0.7694 0.2610 0.264 Uiso 0.50 1 calc PR . .
C26 C 0.170(3) 0.924(3) 0.211(3) 0.191(11) Uani 0.50 1 d PDU . .
H26A H 0.1297 1.0066 0.1825 0.286 Uiso 0.50 1 calc PR . .
H26B H 0.1754 0.9123 0.2797 0.286 Uiso 0.50 1 calc PR . .
H26C H 0.1112 0.8653 0.2044 0.286 Uiso 0.50 1 calc PR . .
C25 C 0.369(3) 0.992(3) 0.0868(18) 0.185(9) Uani 0.50 1 d PDU . .
H25A H 0.4594 0.9760 0.0565 0.222 Uiso 0.50 1 calc PR . .

loop_
_atom_site_aniso_label
_atom_site_aniso_U_11
_atom_site_aniso_U_22
_atom_site_aniso_U_33
_atom_site_aniso_U_23
_atom_site_aniso_U_13
_atom_site_aniso_U_12
Pr1 0.0287(3) 0.0351(13) 0.0167(4) -0.0011(9) 0.0034(3) 0.0006(10)
O1W 0.051(3) 0.052(3) 0.052(3) -0.0163(14) -0.0051(14) -0.0044(14)
O1 0.044(4) 0.044(6) 0.039(4) -0.010(5) 0.005(3) -0.004(5)
O2 0.051(5) 0.048(6) 0.039(4) -0.007(4) -0.004(4) 0.002(5)
C1 0.043(3) 0.052(4) 0.039(3) -0.006(3) 0.002(3) -0.004(3)
C2 0.044(3) 0.060(4) 0.039(3) -0.006(3) 0.000(3) -0.006(3)
C3 0.051(6) 0.062(6) 0.042(5) -0.009(5) 0.000(5) -0.003(5)
C4 0.058(6) 0.065(6) 0.042(5) -0.009(5) 0.001(5) 0.005(5)
C5 0.063(5) 0.082(6) 0.045(5) -0.009(5) 0.001(4) -0.002(5)
C6 0.055(6) 0.082(6) 0.050(5) -0.008(5) 0.003(5) -0.004(5)
C7 0.048(5) 0.068(6) 0.046(5) -0.008(5) -0.003(4) -0.010(5)
O3 0.042(3) 0.048(6) 0.027(3) -0.012(5) -0.003(2) -0.002(4)
O4 0.039(5) 0.051(7) 0.039(6) -0.011(5) 0.004(4) -0.007(5)
C14 0.035(5) 0.053(6) 0.030(4) -0.010(5) 0.003(4) -0.006(4)
C8 0.061(5) 0.082(6) 0.043(4) -0.010(5) 0.000(4) 0.000(5)
C9 0.042(5) 0.065(6) 0.031(5) -0.028(5) 0.004(4) -0.007(5)
C10 0.036(5) 0.055(6) 0.028(4) -0.024(5) 0.001(4) -0.004(5)
C11 0.035(5) 0.058(5) 0.034(4) -0.011(4) 0.002(4) -0.005(5)
C12 0.047(5) 0.070(6) 0.046(5) -0.013(5) -0.005(4) -0.004(5)
C13 0.067(5) 0.085(6) 0.052(5) -0.018(5) -0.003(4) 0.003(5)
O5 0.124(9) 0.123(9) 0.107(8) 0.004(6) -0.017(7) 0.005(7)
O6 0.104(8) 0.152(10) 0.122(9) -0.017(7) -0.034(7) -0.016(7)
N1 0.088(6) 0.113(7) 0.074(6) -0.014(5) -0.017(5) -0.001(6)
Pr1' 0.0287(3) 0.0351(13) 0.0167(4) -0.0011(9) 0.0034(3) 0.0006(10)
O1W' 0.051(3) 0.052(3) 0.052(3) -0.0163(14) -0.0051(14) -0.0044(14)
O1' 0.040(5) 0.041(7) 0.038(5) -0.012(5) 0.009(4) -0.003(6)
O2' 0.052(6) 0.045(7) 0.039(5) -0.014(5) -0.003(4) -0.002(5)
C1' 0.043(3) 0.052(4) 0.039(3) -0.006(3) 0.002(3) -0.004(3)
C2' 0.044(3) 0.060(4) 0.039(3) -0.006(3) 0.000(3) -0.006(3)
C3' 0.044(5) 0.052(6) 0.038(5) -0.007(5) -0.003(4) -0.004(5)
C4' 0.051(5) 0.059(6) 0.044(5) -0.010(5) 0.000(5) -0.003(5)
C5' 0.050(5) 0.070(6) 0.045(5) -0.008(5) 0.000(4) -0.002(5)
C6' 0.041(5) 0.064(6) 0.042(5) 0.000(5) -0.001(4) -0.003(5)
C7' 0.040(5) 0.058(6) 0.039(5) -0.002(5) -0.004(4) -0.004(5)
N1' 0.126(10) 0.130(10) 0.114(10) -0.028(8) -0.009(8) -0.006(8)
O5' 0.124(10) 0.113(10) 0.114(10) -0.033(8) -0.015(8) -0.002(7)
O6' 0.130(10) 0.151(11) 0.137(11) -0.016(8) -0.019(8) -0.008(8)
O3' 0.042(3) 0.048(6) 0.027(3) -0.012(5) -0.003(2) -0.002(4)
O4' 0.029(6) 0.037(7) 0.021(5) -0.009(6) 0.008(4) -0.015(5)
C14' 0.042(7) 0.058(8) 0.032(6) -0.009(6) -0.003(5) -0.008(6)
C8' 0.057(6) 0.072(6) 0.047(5) -0.008(5) 0.005(4) -0.004(5)
C9' 0.064(6) 0.076(7) 0.053(6) -0.013(5) 0.007(5) 0.002(5)
C10' 0.063(6) 0.070(7) 0.049(6) -0.011(5) 0.004(5) 0.003(5)
C11' 0.048(6) 0.061(6) 0.038(5) -0.007(5) 0.000(5) -0.007(5)
C12' 0.046(6) 0.058(6) 0.040(5) -0.004(5) 0.002(5) -0.010(5)
C13' 0.049(6) 0.061(6) 0.040(5) -0.008(5) -0.002(5) -0.009(5)
N2 0.079(5) 0.083(5) 0.077(5) -0.009(4) -0.014(4) -0.008(4)
O9 0.101(9) 0.104(9) 0.092(7) -0.026(6) -0.017(6) -0.014(6)
O10 0.088(6) 0.099(7) 0.097(7) -0.025(5) -0.018(5) -0.010(6)
O7 0.046(4) 0.053(6) 0.043(5) -0.001(5) -0.002(4) 0.005(5)
O8 0.045(5) 0.051(6) 0.041(5) 0.000(5) 0.000(5) 0.003(5)
C15 0.045(4) 0.055(4) 0.044(4) 0.001(4) -0.002(4) 0.003(4)
C16 0.053(4) 0.065(4) 0.052(4) 0.005(4) -0.004(3) -0.001(4)
C17 0.058(5) 0.070(5) 0.058(5) 0.005(4) -0.005(4) -0.006(4)
C18 0.065(5) 0.075(5) 0.062(5) 0.004(4) -0.004(4) -0.009(5)
C19 0.068(5) 0.079(5) 0.065(5) 0.007(4) -0.006(4) -0.008(4)
C20 0.069(4) 0.075(5) 0.063(4) 0.001(4) -0.007(4) -0.005(4)
C21 0.061(5) 0.069(5) 0.055(4) -0.002(4) -0.005(4) -0.002(4)
O7' 0.041(4) 0.050(5) 0.040(4) 0.002(4) -0.001(3) 0.007(4)
O8' 0.042(4) 0.053(5) 0.037(4) 0.003(4) 0.000(4) 0.003(4)
O10' 0.091(6) 0.105(8) 0.105(8) -0.024(6) -0.008(6) -0.009(6)
O9' 0.099(7) 0.106(7) 0.097(6) -0.012(5) -0.017(5) -0.003(6)
N2' 0.083(5) 0.093(5) 0.088(5) -0.010(4) -0.014(4) -0.005(4)
C15' 0.044(4) 0.055(4) 0.043(4) 0.002(3) -0.002(3) 0.003(3)
C16' 0.052(4) 0.064(4) 0.049(4) 0.005(3) -0.005(3) -0.003(3)
C17' 0.058(4) 0.080(5) 0.060(5) 0.014(4) 0.001(4) 0.003(4)
C18' 0.068(4) 0.087(5) 0.068(5) 0.015(4) -0.001(4) -0.004(4)
C19' 0.070(4) 0.080(5) 0.065(4) 0.011(4) -0.006(4) -0.008(4)
C20' 0.072(4) 0.080(4) 0.067(4) 0.004(4) -0.008(4) -0.005(4)
C21' 0.059(4) 0.072(5) 0.055(4) 0.003(4) -0.005(4) -0.003(4)
O11' 0.077(4) 0.082(4) 0.095(4) -0.009(3) -0.009(3) -0.016(3)
C22' 0.099(5) 0.098(5) 0.105(5) -0.010(4) -0.009(5) -0.012(4)
C24' 0.120(9) 0.113(8) 0.119(9) -0.013(6) -0.011(7) -0.014(7)
C23' 0.115(10) 0.124(11) 0.121(11) -0.026(8) -0.007(8) -0.004(7)
N3' 0.109(6) 0.099(5) 0.110(6) -0.015(5) -0.010(5) -0.008(5)
O11 0.077(4) 0.082(4) 0.095(4) -0.009(3) -0.009(3) -0.016(3)
C22 0.094(5) 0.095(5) 0.107(5) -0.012(4) -0.011(4) -0.011(4)
C23 0.123(8) 0.122(9) 0.125(9) -0.014(7) 0.003(7) -0.010(7)
C24 0.129(8) 0.124(8) 0.134(9) -0.006(6) -0.015(7) 0.001(6)
N3 0.115(5) 0.103(5) 0.114(6) -0.008(4) -0.008(5) -0.007(5)
N4 0.186(11) 0.179(10) 0.183(11) -0.049(7) -0.019(7) -0.018(7)
O12 0.195(12) 0.166(11) 0.185(12) -0.058(8) -0.023(9) -0.024(8)
C27 0.180(13) 0.178(12) 0.173(13) -0.052(8) -0.018(9) -0.021(8)
C26 0.190(12) 0.185(13) 0.192(13) -0.050(9) -0.017(8) -0.015(8)
C25 0.189(11) 0.182(11) 0.183(11) -0.050(7) -0.023(7) -0.017(7)

loop_
_atom_type_symbol
_atom_type_description
_atom_type_scat_dispersion_real
_atom_type_scat_dispersion_imag
_atom_type_scat_source
C C 0.0033 0.0016 'International Tables Vol C Tables 4.2.6.8 and 6.1.1.4'
H H 0.0000 0.0000 'International Tables Vol C Tables 4.2.6.8 and 6.1.1.4'
Pr Pr -0.2180 2.8214 'International Tables Vol C Tables 4.2.6.8 and 6.1.1.4'
N N 0.0061 0.0033 'International Tables Vol C Tables 4.2.6.8 and 6.1.1.4'
O O 0.0106 0.0060 'International Tables Vol C Tables 4.2.6.8 and 6.1.1.4'

loop_
_geom_angle_atom_site_label_1
_geom_angle_atom_site_label_2
_geom_angle_atom_site_label_3
_geom_angle
_geom_angle_site_symmetry_1
_geom_angle_site_symmetry_3
O2 Pr1 O7 60.2(8) 1_556 .
O2 Pr1 O8 81.5(10) 1_556 2_767
O7 Pr1 O8 126.5(6) . 2_767
O2 Pr1 O3 159.5(6) 1_556 .
O7 Pr1 O3 140.1(7) . .
O8 Pr1 O3 84.2(8) 2_767 .
O2 Pr1 O4 95.0(7) 1_556 2_667
O7 Pr1 O4 75.4(7) . 2_667
O8 Pr1 O4 148.9(8) 2_767 2_667
O3 Pr1 O4 89.7(6) . 2_667
O2 Pr1 O1W 79.3(6) 1_556 .
O7 Pr1 O1W 127.8(7) . .
O8 Pr1 O1W 71.9(8) 2_767 .
O3 Pr1 O1W 82.3(5) . .
O4 Pr1 O1W 77.0(5) 2_667 .
O2 Pr1 O11 134.7(7) 1_556 .
O7 Pr1 O11 76.5(8) . .
O8 Pr1 O11 140.0(10) 2_767 .
O3 Pr1 O11 64.2(6) . .
O4 Pr1 O11 59.5(6) 2_667 .
O1W Pr1 O11 123.2(6) . .
O2 Pr1 O1 117.8(8) 1_556 2_766
O7 Pr1 O1 84.4(8) . 2_766
O8 Pr1 O1 82.3(9) 2_767 2_766
O3 Pr1 O1 74.4(7) . 2_766
O4 Pr1 O1 125.3(6) 2_667 2_766
O1W Pr1 O1 146.8(6) . 2_766
O11 Pr1 O1 66.6(7) . 2_766
C1 O1 Pr1 105.9(13) . 2_766
C1 O2 Pr1 172.9(14) . 1_554
O1 C1 O2 125.1(16) . .
O1 C1 C2 116.1(14) . .
O2 C1 C2 118.5(12) . .
C3 C2 C7 120.0 . .
C3 C2 C1 116.9(10) . .
C7 C2 C1 122.6(10) . .
C4 C3 C2 120.0 . .
C4 C3 H3A 120.0 . .
C2 C3 H3A 120.0 . .
C3 C4 C5 120.0 . .
C3 C4 H4A 120.0 . .
C5 C4 H4A 120.0 . .
C6 C5 C4 120.0 . .
C6 C5 C8 108.7(7) . .
C4 C5 C8 131.3(7) . .
C7 C6 C5 120.0 . .
C7 C6 H6A 120.0 . .
C5 C6 H6A 120.0 . .
C6 C7 C2 120.0 . .
C6 C7 H7A 120.0 . .
C2 C7 H7A 120.0 . .
C14 O3 Pr1 142.3(8) . .
C14 O4 Pr1 127.7(12) . 2_667
O3 C14 O4 128.1(17) . .
O3 C14 C11 117.8(15) . .
O4 C14 C11 114.2(16) . .
C9 C8 C13 120.0 . .
C9 C8 C5 112.2(6) . .
C13 C8 C5 127.8(6) . .
C8 C9 C10 120.0 . .
C8 C9 H9A 120.0 . .
C10 C9 H9A 120.0 . .
C11 C10 C9 120.0 . .
C11 C10 H10A 120.0 . .
C9 C10 H10A 120.0 . .
C10 C11 C12 120.0 . .
C10 C11 C14 118.4(10) . .
C12 C11 C14 121.5(10) . .
C13 C12 C11 120.0 . .
C13 C12 H12A 120.0 . .
C11 C12 H12A 120.0 . .
C12 C13 C8 120.0 . .
C12 C13 N1 118.8(10) . .
C8 C13 N1 121.1(10) . .
O6 N1 O5 121(3) . .
O6 N1 C13 120(2) . .
O5 N1 C13 119(2) . .
O1' Pr1' O3' 87.4(9) 2_766 .
O1' Pr1' O7' 86.0(8) 2_766 .
O3' Pr1' O7' 156.3(6) . .
O1' Pr1' O11' 78.4(11) 2_766 .
O3' Pr1' O11' 82.0(10) . .
O7' Pr1' O11' 74.4(10) . .
O1' Pr1' O8' 69.1(7) 2_766 2_767
O3' Pr1' O8' 76.2(6) . 2_767
O7' Pr1' O8' 122.0(4) . 2_767
O11' Pr1' O8' 141.3(11) . 2_767
O1' Pr1' O4' 157.2(7) 2_766 2_667
O3' Pr1' O4' 95.8(7) . 2_667
O7' Pr1' O4' 82.1(5) . 2_667
O11' Pr1' O4' 79.7(10) . 2_667
O8' Pr1' O4' 133.6(5) 2_767 2_667
O1' Pr1' O1W' 131.5(8) 2_766 .
O3' Pr1' O1W' 60.0(6) . .
O7' Pr1' O1W' 137.6(5) . .
O11' Pr1' O1W' 125.3(10) . .
O8' Pr1' O1W' 68.8(6) 2_767 .
O4' Pr1' O1W' 67.9(6) 2_667 .
O1' Pr1' O2' 118.8(9) 2_766 1_556
O3' Pr1' O2' 125.7(7) . 1_556
O7' Pr1' O2' 77.1(6) . 1_556
O11' Pr1' O2' 145.4(11) . 1_556
O8' Pr1' O2' 71.7(6) 2_767 1_556
O4' Pr1' O2' 77.3(6) 2_667 1_556
O1W' Pr1' O2' 67.9(6) . 1_556
C3' C2' C7' 120.0 . .
C2' C3' C4' 120.0 . .
C2' C3' H3'A 120.0 . .
C4' C3' H3'A 120.0 . .
C5' C4' C3' 120.0 . .
C5' C4' H4'A 120.0 . .
C3' C4' H4'A 120.0 . .
C6' C5' C4' 120.0 . .
C6' C5' C8' 115.5(8) . .
C4' C5' C8' 124.5(8) . .
C5' C6' C7' 120.0 . .
C5' C6' H6'A 120.0 . .
C7' C6' H6'A 120.0 . .
C6' C7' C2' 120.0 . .
C6' C7' H7'A 120.0 . .
C2' C7' H7'A 120.0 . .
O5' N1' O6' 126(4) . .
O5' N1' C13' 119(3) . .
O6' N1' C13' 115(3) . .
C14' O3' Pr1' 173.0(16) . .
C14' O4' Pr1' 131.3(14) . 2_667
O3' C14' O4' 126(2) . .
O3' C14' C11' 113.8(18) . .
O4' C14' C11' 120.5(18) . .
C9' C8' C13' 120.0 . .
C9' C8' C5' 107.0(6) . .
C13' C8' C5' 133.0(6) . .
C10' C9' C8' 120.0 . .
C10' C9' H9'A 120.0 . .
C8' C9' H9'A 120.0 . .
C9' C10' C11' 120.0 . .
C9' C10' H10B 120.0 . .
C11' C10' H10B 120.0 . .
C12' C11' C10' 120.0 . .
C12' C11' C14' 113.4(11) . .
C10' C11' C14' 126.1(10) . .
C13' C12' C11' 120.0 . .
C13' C12' H12B 120.0 . .
C11' C12' H12B 120.0 . .
C12' C13' C8' 120.0 . .
C12' C13' N1' 120.6(12) . .
C8' C13' N1' 119.4(13) . .
O9 N2 O10 128.2(9) . .
O9 N2 C20 116.2(9) . .
O10 N2 C20 115.6(8) . .
C15 O7 Pr1 150(2) . .
C15 O8 Pr1 136(2) . 2_767
O8 C15 O7 124.5(18) . .
O8 C15 C16 119(2) . .
O7 C15 C16 112(2) . .
C17 C16 C21 120.0 . .
C17 C16 C15 121.9(12) . .
C21 C16 C15 118.1(12) . .
C18 C17 C16 120.0 . .
C18 C17 H17A 120.0 . .
C16 C17 H17A 120.0 . .
C19 C18 C17 120.0 . .
C19 C18 H18A 119.6 . .
C17 C18 H18A 120.4 . .
C18 C19 C20 120.0 . .
C18 C19 C19 136.2(16) . 2_758
C20 C19 C19 103.1(16) . 2_758
C19 C20 C21 120.0 . .
C19 C20 N2 122.0(4) . .
C21 C20 N2 117.4(5) . .
C20 C21 C16 120.0 . .
C20 C21 H21A 120.0 . .
C16 C21 H21A 120.0 . .
C15' O7' Pr1' 137.0(11) . .
C15' O8' Pr1' 143.3(11) . 2_767
N2' O9' C18' 126.4(14) . 2_758
O9' N2' O10' 127.3(9) . .
O9' N2' C20' 117.1(8) . .
O10' N2' C20' 115.3(8) . .
O8' C15' O7' 125.5(13) . .
O8' C15' C16' 116.2(12) . .
O7' C15' C16' 116.6(12) . .
C17' C16' C21' 120.0 . .
C17' C16' C15' 117.3(8) . .
C21' C16' C15' 122.7(8) . .
C18' C17' C16' 120.0 . .
C18' C17' H17B 120.0 . .
C16' C17' H17B 120.0 . .
C17' C18' C19' 120.0 . .
C17' C18' O9' 125.8(8) . 2_758
C19' C18' O9' 113.9(8) . 2_758
C17' C18' H18B 120.1 . .
C19' C18' H18B 119.9 . .
O9' C18' H18B 8.0 2_758 .
C18' C19' C20' 120.0 . .
C18' C19' C19' 116.9(13) . 2_758
C20' C19' C19' 123.1(13) . 2_758
C21' C20' C19' 120.0 . .
C21' C20' N2' 119.0(5) . .
C19' C20' N2' 121.0(5) . .
C20' C21' C16' 120.0 . .
C20' C21' H21B 120.0 . .
C16' C21' H21B 120.0 . .
C22' O11' Pr1' 140(2) . .
O11' C22' N3' 124.2(19) . .
O11' C22' H22B 117.9 . .
N3' C22' H22B 117.9 . .
N3' C24' H24D 109.5 . .
N3' C24' H24E 109.5 . .
H24D C24' H24E 109.5 . .
N3' C24' H24F 109.5 . .
H24D C24' H24F 109.5 . .
H24E C24' H24F 109.5 . .
N3' C23' H23D 109.5 . .
N3' C23' H23E 109.5 . .
H23D C23' H23E 109.5 . .
N3' C23' H23F 109.5 . .
H23D C23' H23F 109.5 . .
H23E C23' H23F 109.5 . .
C22' N3' C23' 121.6(17) . .
C22' N3' C24' 120.7(17) . .
C23' N3' C24' 117.6(14) . .
C22 O11 Pr1 123.5(11) . .
O11 C22 N3 122.7(16) . .
O11 C22 H22A 118.7 . .
N3 C22 H22A 118.7 . .
N3 C23 H23A 109.5 . .
N3 C23 H23B 109.5 . .
H23A C23 H23B 109.5 . .
N3 C23 H23C 109.5 . .
H23A C23 H23C 109.5 . .
H23B C23 H23C 109.5 . .
N3 C24 H24A 109.5 . .
N3 C24 H24B 109.5 . .
H24A C24 H24B 109.5 . .
N3 C24 H24C 109.5 . .
H24A C24 H24C 109.5 . .
H24B C24 H24C 109.5 . .
C22 N3 C23 121.9(14) . .
C22 N3 C24 118.9(14) . .
C23 N3 C24 119.3(13) . .
C25 N4 C26 122.2(9) . .
C25 N4 C27 122.5(9) . .
C26 N4 C27 115.3(8) . .
N4 C27 H27A 109.5 . .
N4 C27 H27B 109.5 . .
H27A C27 H27B 109.5 . .
N4 C27 H27C 109.5 . .
H27A C27 H27C 109.5 . .
H27B C27 H27C 109.5 . .
N4 C26 H26A 109.5 . .
N4 C26 H26B 109.5 . .
H26A C26 H26B 109.5 . .
N4 C26 H26C 109.5 . .
H26A C26 H26C 109.5 . .
H26B C26 H26C 109.5 . .
O12 C25 N4 120.1(10) . .
O12 C25 H25A 120.0 . .
N4 C25 H25A 120.0 . .

loop_
_geom_bond_atom_site_label_1
_geom_bond_atom_site_label_2
_geom_bond_distance
_geom_bond_site_symmetry_2
Pr1 O2 2.18(2) 1_556
Pr1 O7 2.40(2) .
Pr1 O8 2.42(3) 2_767
Pr1 O3 2.505(17) .
Pr1 O4 2.505(19) 2_667
Pr1 O1W 2.529(11) .
Pr1 O11 2.66(2) .
Pr1 O1 2.71(2) 2_766
O1 C1 1.30(3) .
O1 Pr1 2.71(2) 2_766
O2 C1 1.31(2) .
O2 Pr1 2.18(2) 1_554
C1 C2 1.510(15) .
C2 C3 1.3900 .
C2 C7 1.3900 .
C3 C4 1.3900 .
C3 H3A 0.9300 .
C4 C5 1.3900 .
C4 H4A 0.9300 .
C5 C6 1.3900 .
C5 C8 1.544(15) .
C6 C7 1.3900 .
C6 H6A 0.9300 .
C7 H7A 0.9300 .
O3 C14 1.252(14) .
O4 C14 1.252(15) .
O4 Pr1 2.505(19) 2_667
C14 C11 1.53(2) .
C8 C9 1.3900 .
C8 C13 1.3900 .
C9 C10 1.3900 .
C9 H9A 0.9300 .
C10 C11 1.3900 .
C10 H10A 0.9300 .
C11 C12 1.3900 .
C12 C13 1.3900 .
C12 H12A 0.9300 .
C13 N1 1.41(2) .
O5 N1 1.36(3) .
O6 N1 1.13(3) .
Pr1' O1' 2.23(3) 2_766
Pr1' O3' 2.350(19) .
Pr1' O7' 2.382(13) .
Pr1' O11' 2.44(3) .
Pr1' O8' 2.514(17) 2_767
Pr1' O4' 2.530(19) 2_667
Pr1' O1W' 2.589(13) .
Pr1' O2' 2.67(2) 1_556
O1' Pr1' 2.23(3) 2_766
O2' Pr1' 2.67(2) 1_554
C2' C3' 1.3900 .
C2' C7' 1.3900 .
C3' C4' 1.3900 .
C3' H3'A 0.9300 .
C4' C5' 1.3900 .
C4' H4'A 0.9300 .
C5' C6' 1.3900 .
C5' C8' 1.493(17) .
C6' C7' 1.3900 .
C6' H6'A 0.9300 .
C7' H7'A 0.9300 .
N1' O5' 1.21(4) .
N1' O6' 1.36(4) .
N1' C13' 1.44(4) .
O3' C14' 1.257(16) .
O4' C14' 1.258(16) .
O4' Pr1' 2.530(19) 2_667
C14' C11' 1.52(3) .
C8' C9' 1.3900 .
C8' C13' 1.3900 .
C9' C10' 1.3900 .
C9' H9'A 0.9300 .
C10' C11' 1.3900 .
C10' H10B 0.9300 .
C11' C12' 1.3900 .
C12' C13' 1.3900 .
C12' H12B 0.9300 .
N2 O9 1.256(8) .
N2 O10 1.266(8) .
N2 C20 1.463(6) .
O7 C15 1.278(10) .
O8 C15 1.234(10) .
O8 Pr1 2.42(3) 2_767
C15 C16 1.53(3) .
C16 C17 1.3900 .
C16 C21 1.3900 .
C17 C18 1.3900 .
C17 H17A 0.9300 .
C18 C19 1.3900 .
C18 H18A 0.9684 .
C19 C20 1.3900 .
C19 C19 1.58(3) 2_758
C20 C21 1.3900 .
C21 H21A 0.9300 .
O7' C15' 1.284(9) .
O8' C15' 1.233(9) .
O8' Pr1' 2.514(17) 2_767
O10' N2' 1.268(8) .
O9' N2' 1.263(8) .
O9' C18' 1.64(4) 2_758
N2' C20' 1.462(6) .
C15' C16' 1.516(18) .
C16' C17' 1.3900 .
C16' C21' 1.3900 .
C17' C18' 1.3900 .
C17' H17B 0.9300 .
C18' C19' 1.3900 .
C18' O9' 1.64(3) 2_758
C18' H18B 0.9886 .
C19' C20' 1.3900 .
C19' C19' 1.533(16) 2_758
C20' C21' 1.3900 .
C21' H21B 0.9300 .
O11' C22' 1.229(10) .
C22' N3' 1.322(10) .
C22' H22B 0.9300 .
C24' N3' 1.477(17) .
C24' H24D 0.9600 .
C24' H24E 0.9600 .
C24' H24F 0.9600 .
C23' N3' 1.437(16) .
C23' H23D 0.9600 .
C23' H23E 0.9600 .
C23' H23F 0.9600 .
O11 C22 1.227(10) .
C22 N3 1.328(9) .
C22 H22A 0.9300 .
C23 N3 1.443(15) .
C23 H23A 0.9600 .
C23 H23B 0.9600 .
C23 H23C 0.9600 .
C24 N3 1.474(15) .
C24 H24A 0.9600 .
C24 H24B 0.9600 .
C24 H24C 0.9600 .
N4 C25 1.343(9) .
N4 C26 1.467(9) .
N4 C27 1.473(9) .
O12 C25 1.233(10) .
C27 H27A 0.9600 .
C27 H27B 0.9600 .
C27 H27C 0.9600 .
C26 H26A 0.9600 .
C26 H26B 0.9600 .
C26 H26C 0.9600 .
C25 H25A 0.9300 .

loop_
_geom_torsion_atom_site_label_1
_geom_torsion_atom_site_label_2
_geom_torsion_atom_site_label_3
_geom_torsion_atom_site_label_4
_geom_torsion
_geom_torsion_site_symmetry_1
_geom_torsion_site_symmetry_4
Pr1 O1 C1 O2 -22.7(18) 2_766 .
Pr1 O1 C1 C2 151.4(9) 2_766 .
Pr1 O2 C1 O1 -138(10) 1_554 .
Pr1 O2 C1 C2 48(11) 1_554 .
O1 C1 C2 C3 7.5(15) . .
O2 C1 C2 C3 -178.0(11) . .
O1 C1 C2 C7 -164.8(12) . .
O2 C1 C2 C7 9.6(15) . .
C7 C2 C3 C4 0.0 . .
C1 C2 C3 C4 -172.6(9) . .
C2 C3 C4 C5 0.0 . .
C3 C4 C5 C6 0.0 . .
C3 C4 C5 C8 179.1(3) . .
C4 C5 C6 C7 0.0 . .
C8 C5 C6 C7 -179.3(2) . .
C5 C6 C7 C2 0.0 . .
C3 C2 C7 C6 0.0 . .
C1 C2 C7 C6 172.1(9) . .
O2 Pr1 O3 C14 4(4) 1_556 .
O7 Pr1 O3 C14 174(2) . .
O8 Pr1 O3 C14 -42(2) 2_767 .
O4 Pr1 O3 C14 108(2) 2_667 .
O1W Pr1 O3 C14 31(2) . .
O11 Pr1 O3 C14 163(2) . .
O1 Pr1 O3 C14 -125(2) 2_766 .
Pr1 O3 C14 O4 -83.2(19) . .
Pr1 O3 C14 C11 95(2) . .
Pr1 O4 C14 O3 -26.4(9) 2_667 .
Pr1 O4 C14 C11 155.5(9) 2_667 .
C6 C5 C8 C9 124.5(7) . .
C4 C5 C8 C9 -54.7(7) . .
C6 C5 C8 C13 -54.3(7) . .
C4 C5 C8 C13 126.6(7) . .
C13 C8 C9 C10 0.0 . .
C5 C8 C9 C10 -178.9(2) . .
C8 C9 C10 C11 0.0 . .
C9 C10 C11 C12 0.0 . .
C9 C10 C11 C14 176.0(5) . .
O3 C14 C11 C10 -10.8(9) . .
O4 C14 C11 C10 167.5(8) . .
O3 C14 C11 C12 165.1(8) . .
O4 C14 C11 C12 -16.6(8) . .
C10 C11 C12 C13 0.0 . .
C14 C11 C12 C13 -175.8(6) . .
C11 C12 C13 C8 0.0 . .
C11 C12 C13 N1 -177.7(13) . .
C9 C8 C13 C12 0.0 . .
C5 C8 C13 C12 178.7(3) . .
C9 C8 C13 N1 177.7(13) . .
C5 C8 C13 N1 -3.7(13) . .
C12 C13 N1 O6 -48.7(12) . .
C8 C13 N1 O6 133.6(13) . .
C12 C13 N1 O5 132.7(12) . .
C8 C13 N1 O5 -45.0(14) . .
C7' C2' C3' C4' 0.0 . .
C2' C3' C4' C5' 0.0 . .
C3' C4' C5' C6' 0.0 . .
C3' C4' C5' C8' 179.3(3) . .
C4' C5' C6' C7' 0.0 . .
C8' C5' C6' C7' -179.4(3) . .
C5' C6' C7' C2' 0.0 . .
C3' C2' C7' C6' 0.0 . .
O1' Pr1' O3' C14' -6(9) 2_766 .
O7' Pr1' O3' C14' -80(10) . .
O11' Pr1' O3' C14' -85(9) . .
O8' Pr1' O3' C14' 63(9) 2_767 .
O4' Pr1' O3' C14' -164(9) 2_667 .
O1W' Pr1' O3' C14' 136(9) . .
O2' Pr1' O3' C14' 118(9) 1_556 .
Pr1' O3' C14' O4' 155(9) . .
Pr1' O3' C14' C11' -26(9) . .
Pr1' O4' C14' O3' 10.4(8) 2_667 .
Pr1' O4' C14' C11' -168.7(9) 2_667 .
C6' C5' C8' C9' 121.7(8) . .
C4' C5' C8' C9' -57.6(8) . .
C6' C5' C8' C13' -57.4(8) . .
C4' C5' C8' C13' 123.3(8) . .
C13' C8' C9' C10' 0.0 . .
C5' C8' C9' C10' -179.2(2) . .
C8' C9' C10' C11' 0.0 . .
C9' C10' C11' C12' 0.0 . .
C9' C10' C11' C14' 171.4(11) . .
O3' C14' C11' C12' -144.5(9) . .
O4' C14' C11' C12' 34.7(10) . .
O3' C14' C11' C10' 43.6(10) . .
O4' C14' C11' C10' -137.2(10) . .
C10' C11' C12' C13' 0.0 . .
C14' C11' C12' C13' -172.5(8) . .
C11' C12' C13' C8' 0.0 . .
C11' C12' C13' N1' -178.5(17) . .
C9' C8' C13' C12' 0.0 . .
C5' C8' C13' C12' 179.0(3) . .
C9' C8' C13' N1' 178.6(17) . .
C5' C8' C13' N1' -2.4(17) . .
O5' N1' C13' C12' 129.1(14) . .
O6' N1' C13' C12' -51.1(14) . .
O5' N1' C13' C8' -49.4(15) . .
O6' N1' C13' C8' 130.4(15) . .
O2 Pr1 O7 C15 -73(4) 1_556 .
O8 Pr1 O7 C15 -22(5) 2_767 .
O3 Pr1 O7 C15 111(4) . .
O4 Pr1 O7 C15 -177(5) 2_667 .
O1W Pr1 O7 C15 -117(4) . .
O11 Pr1 O7 C15 121(5) . .
O1 Pr1 O7 C15 54(5) 2_766 .
Pr1 O8 C15 O7 -18(6) 2_767 .
Pr1 O8 C15 C16 -170(2) 2_767 .
Pr1 O7 C15 O8 30(7) . .
Pr1 O7 C15 C16 -176(3) . .
O8 C15 C16 C17 -161(3) . .
O7 C15 C16 C17 43(2) . .
O8 C15 C16 C21 18(3) . .
O7 C15 C16 C21 -138(2) . .
C21 C16 C17 C18 0.0 . .
C15 C16 C17 C18 179.1(12) . .
C16 C17 C18 C19 0.0 . .
C17 C18 C19 C20 0.0 . .
C17 C18 C19 C19 169(4) . 2_758
C18 C19 C20 C21 0.0 . .
C19 C19 C20 C21 -172(3) 2_758 .
C18 C19 C20 N2 -170.7(11) . .
C19 C19 C20 N2 17(3) 2_758 .
O9 N2 C20 C19 -71.5(17) . .
O10 N2 C20 C19 109.1(17) . .
O9 N2 C20 C21 117.6(15) . .
O10 N2 C20 C21 -61.8(16) . .
C19 C20 C21 C16 0.0 . .
N2 C20 C21 C16 171.1(10) . .
C17 C16 C21 C20 0.0 . .
C15 C16 C21 C20 -179.1(11) . .
O1' Pr1' O7' C15' 108.1(17) 2_766 .
O3' Pr1' O7' C15' -177.9(19) . .
O11' Pr1' O7' C15' -172.9(19) . .
O8' Pr1' O7' C15' 45.8(19) 2_767 .
O4' Pr1' O7' C15' -91.4(16) 2_667 .
O1W' Pr1' O7' C15' -47.2(19) . .
O2' Pr1' O7' C15' -12.7(16) 1_556 .
C18' O9' N2' O10' -172(4) 2_758 .
C18' O9' N2' C20' 16(4) 2_758 .
Pr1' O8' C15' O7' 22(3) 2_767 .
Pr1' O8' C15' C16' -173.0(14) 2_767 .
Pr1' O7' C15' O8' -51(3) . .
Pr1' O7' C15' C16' 144.8(10) . .
O8' C15' C16' C17' 154.7(13) . .
O7' C15' C16' C17' -39.3(15) . .
O8' C15' C16' C21' -27.2(16) . .
O7' C15' C16' C21' 138.8(13) . .
C21' C16' C17' C18' 0.0 . .
C15' C16' C17' C18' 178.1(9) . .
C16' C17' C18' C19' 0.0 . .
C16' C17' C18' O9' -173(2) . 2_758
C17' C18' C19' C20' 0.0 . .
O9' C18' C19' C20' 174.1(18) 2_758 .
C17' C18' C19' C19' 180(2) . 2_758
O9' C18' C19' C19' -6.2(18) 2_758 2_758
C18' C19' C20' C21' 0.0 . .
C19' C19' C20' C21' -180(2) 2_758 .
C18' C19' C20' N2' 179.8(3) . .
C19' C19' C20' N2' 0(2) 2_758 .
O9' N2' C20' C21' 172(2) . .
O10' N2' C20' C21' -2(2) . .
O9' N2' C20' C19' -8(2) . .
O10' N2' C20' C19' 179(2) . .
C19' C20' C21' C16' 0.0 . .
N2' C20' C21' C16' -179.8(3) . .
C17' C16' C21' C20' 0.0 . .
C15' C16' C21' C20' -178.0(9) . .
O1' Pr1' O11' C22' 146(3) 2_766 .
O3' Pr1' O11' C22' -125(3) . .
O7' Pr1' O11' C22' 57(3) . .
O8' Pr1' O11' C22' 179(2) 2_767 .
O4' Pr1' O11' C22' -28(3) 2_667 .
O1W' Pr1' O11' C22' -81(3) . .
O2' Pr1' O11' C22' 21(4) 1_556 .
Pr1' O11' C22' N3' -117(3) . .
O11' C22' N3' C23' 0.0(4) . .
O11' C22' N3' C24' -180.0(3) . .
O2 Pr1 O11 C22 -36(2) 1_556 .
O7 Pr1 O11 C22 -19.0(15) . .
O8 Pr1 O11 C22 112.6(17) 2_767 .
O3 Pr1 O11 C22 154.0(17) . .
O4 Pr1 O11 C22 -99.8(16) 2_667 .
O1W Pr1 O11 C22 -145.6(14) . .
O1 Pr1 O11 C22 70.7(16) 2_766 .
Pr1 O11 C22 N3 120.9(15) . .
O11 C22 N3 C23 0.1(4) . .
O11 C22 N3 C24 179.9(3) . .
C26 N4 C25 O12 0.0(3) . .
C27 N4 C25 O12 180.0(3) . .
